data_4130396
loop_
_publ_author_name
'Guti\'errez-Bonet, \'Alvaro'
'Juli\'a-Hern\'andez, Francisco'
'de Luis, Beatriz'
'Martin, Ruben'

_publ_section_title
;
 Pd-Catalyzed C(sp(3))-H Functionalization/Carbenoid Insertion: All-Carbon
 Quaternary Centers via Multiple C-C Bond Formation.
;
_journal_issue 20
_journal_name_full 'Journal of the American Chemical Society'
_journal_page_first 6384
_journal_page_last 6387
_journal_paper_doi 10.1021/jacs.6b02867
_journal_volume 138
_journal_year 2016
_chemical_formula_sum 'C46 H64 O P2 Pd'
_chemical_formula_weight 801.31
_space_group_IT_number 2
_space_group_name_Hall '-P 1'
_space_group_name_H-M_alt 'P -1'
_symmetry_cell_setting triclinic
_symmetry_space_group_name_H-M 'P -1'
_atom_sites_solution_hydrogens geom
_audit_creation_method SHELXL-2014
_cell_angle_alpha 86.505(7)
_cell_angle_beta 83.992(7)
_cell_angle_gamma 87.351(8)
_cell_formula_units_Z 2
_cell_length_a 9.5950(18)
_cell_length_b 9.6214(19)
_cell_length_c 21.763(5)
_cell_measurement_reflns_used 973
_cell_measurement_temperature 100(2)
_cell_measurement_theta_max 18.82
_cell_measurement_theta_min 2.24
_cell_volume 1992.7(7)
_computing_cell_refinement 'Bruker APEX2 v2014.9-0'
_computing_data_collection 'Bruker APEX2 v2014.9-0'
_computing_data_reduction 'Bruker SAINT V7.60A'
_computing_molecular_graphics 'Bruker SHELXTL'
_computing_publication_material 'Bruker SHELXTL'
_computing_structure_refinement 'SHELXL-2014 (Sheldrick, 2014)'
_computing_structure_solution Sir2011
_diffrn_ambient_temperature 100(2)
_diffrn_detector_area_resol_mean 512
_diffrn_detector_type '4K CCD area detector APEX II'
_diffrn_measured_fraction_theta_full 0.774
_diffrn_measured_fraction_theta_max 0.953
_diffrn_measurement_device_type 'APEX DUO Kappa 4-axis goniometer'
_diffrn_measurement_method
;
 Fullsphere data collection, phi and omega scans
;
_diffrn_measurement_specimen_support 'magnetic support with MicroMount'
_diffrn_radiation_monochromator 'Quazar MX Multilayer Optics'
_diffrn_radiation_type MoK\a
_diffrn_radiation_wavelength 0.71073
_diffrn_reflns_av_R_equivalents 0.1971
_diffrn_reflns_av_unetI/netI 0.2011
_diffrn_reflns_Laue_measured_fraction_full 0.774
_diffrn_reflns_Laue_measured_fraction_max 0.953
_diffrn_reflns_limit_h_max 10
_diffrn_reflns_limit_h_min -10
_diffrn_reflns_limit_k_max 10
_diffrn_reflns_limit_k_min -10
_diffrn_reflns_limit_l_max 24
_diffrn_reflns_limit_l_min -24
_diffrn_reflns_number 23732
_diffrn_reflns_point_group_measured_fraction_full 0.774
_diffrn_reflns_point_group_measured_fraction_max 0.953
_diffrn_reflns_theta_full 25.242
_diffrn_reflns_theta_max 23.446
_diffrn_reflns_theta_min 0.942
_diffrn_source 'Microfocus source E025 IuS'
_diffrn_source_current 0.6
_diffrn_source_power 50
_diffrn_source_size '0.2 mm x 0.2 mm fine focus'
_diffrn_source_type 'Bruker APEX DUO'
_exptl_absorpt_coefficient_mu 0.580
_exptl_absorpt_correction_T_max 0.988
_exptl_absorpt_correction_T_min 0.638
_exptl_absorpt_correction_type multi-scan
_exptl_absorpt_process_details
; 
 SADABS Version 2008/1 Bruker-Nonius
 Blessing, Acta Cryst. (1995) A51 33-38
;
_exptl_crystal_colour colourless
_exptl_crystal_density_diffrn 1.335
_exptl_crystal_description plate
_exptl_crystal_F_000 848
_exptl_crystal_size_max 0.12
_exptl_crystal_size_mid 0.06
_exptl_crystal_size_min 0.02
_refine_diff_density_max 4.517
_refine_diff_density_min -2.908
_refine_diff_density_rms 0.273
_refine_ls_extinction_method none
_refine_ls_goodness_of_fit_ref 1.516
_refine_ls_hydrogen_treatment constr
_refine_ls_matrix_type full
_refine_ls_number_parameters 453
_refine_ls_number_reflns 5589
_refine_ls_number_restraints 770
_refine_ls_restrained_S_all 1.615
_refine_ls_R_factor_all 0.2081
_refine_ls_R_factor_gt 0.1332
_refine_ls_shift/su_max 0.003
_refine_ls_shift/su_mean 0.000
_refine_ls_structure_factor_coef Fsqd
_refine_ls_weighting_details 'w=1/[\s^2^(Fo^2^)+(0.1000P)^2^] where P=(Fo^2^+2Fc^2^)/3'
_refine_ls_weighting_scheme calc
_refine_ls_wR_factor_gt 0.2918
_refine_ls_wR_factor_ref 0.3162
_reflns_Friedel_coverage 0.000
_reflns_number_gt 3210
_reflns_number_total 5589
_reflns_threshold_expression 'I > 2\s(I)'
_cod_data_source_file ja6b02867_si_002.cif
_cod_data_source_block mo_AGB12_080B_0m
_cod_depositor_comments
;
The following automatic conversions were performed:

data item '_exptl_absorpt_correction_type' value 'Multi-scan' was
changed to 'multi-scan' in accordance with the
/home/saulius/struct/COD-crude-data/automatic-downloads/DataCite-retrospective/ACS/depositions/lib/dictionaries/cif_core.dic
dictionary named 'cif_core.dic' version 2.4.2 last updated on
2011-04-26.

data item '_symmetry_cell_setting' value 'Triclinic' was changed to
'triclinic' in accordance with the
/home/saulius/struct/COD-crude-data/automatic-downloads/DataCite-retrospective/ACS/depositions/lib/dictionaries/cif_core.dic
dictionary named 'cif_core.dic' version 2.4.2 last updated on
2011-04-26.

Automatic conversion script
Id: cif_fix_values 6909 2019-04-08 15:41:33Z antanas 
;
_cod_original_sg_symbol_H-M P-1
_cod_database_code 4130396
_shelx_space_group_comment
;
The symmetry employed for this shelxl refinement is uniquely defined
by the following loop, which should always be used as a source of
symmetry information in preference to the above space-group names.
They are only intended as comments.
;
_shelx_estimated_absorpt_t_min 0.934
_shelx_estimated_absorpt_t_max 0.988
_shelxl_version_number 2014-3

loop_
_space_group_symop_operation_xyz
'x, y, z'
'-x, -y, -z'

loop_
_atom_site_label
_atom_site_type_symbol
_atom_site_fract_x
_atom_site_fract_y
_atom_site_fract_z
_atom_site_U_iso_or_equiv
_atom_site_adp_type
_atom_site_occupancy
_atom_site_site_symmetry_order
_atom_site_calc_flag
_atom_site_refinement_flags_posn
_atom_site_refinement_flags_adp
Pd1 Pd 0.62053(13) 0.56467(14) 0.74564(6) 0.0179(5) Uani 1 1 d . U
P1 P 0.7247(5) 0.4400(5) 0.66256(19) 0.0206(9) Uani 1 1 d . U
P2 P 0.7550(5) 0.4767(5) 0.82691(19) 0.0194(9) Uani 1 1 d . U
O1 O 0.6392(11) 0.2426(11) 0.7666(5) 0.0217(18) Uani 1 1 d . U
C1 C 0.4881(17) 0.6707(17) 0.6830(7) 0.020(2) Uani 1 1 d . U
H1A H 0.5394 0.6840 0.6413 0.024 Uiso 1 1 calc R U
H1B H 0.4043 0.6164 0.6797 0.024 Uiso 1 1 calc R U
C2 C 0.4463(16) 0.8075(17) 0.7088(7) 0.020(2) Uani 1 1 d . U
C3 C 0.4073(17) 0.7813(17) 0.7749(7) 0.0220(19) Uani 1 1 d . U
C4 C 0.4715(16) 0.6664(17) 0.8058(7) 0.021(2) Uani 1 1 d . U
C5 C 0.4226(16) 0.6311(18) 0.8647(7) 0.021(2) Uani 1 1 d . U
H5 H 0.4665 0.5529 0.8847 0.025 Uiso 1 1 calc R U
C6 C 0.3146(17) 0.6996(18) 0.8977(8) 0.023(2) Uani 1 1 d . U
H6 H 0.2807 0.6672 0.9384 0.027 Uiso 1 1 calc R U
C7 C 0.2555(17) 0.8198(18) 0.8692(7) 0.024(2) Uani 1 1 d . U
H7 H 0.1856 0.8744 0.8921 0.028 Uiso 1 1 calc R U
C8 C 0.2968(16) 0.8592(18) 0.8092(7) 0.023(2) Uani 1 1 d . U
H8 H 0.2526 0.9382 0.7899 0.028 Uiso 1 1 calc R U
C9 C 0.3272(17) 0.8806(18) 0.6742(7) 0.025(3) Uani 1 1 d . U
H9A H 0.2419 0.8277 0.6830 0.037 Uiso 1 1 calc R U
H9B H 0.3557 0.8849 0.6295 0.037 Uiso 1 1 calc R U
H9C H 0.3089 0.9753 0.6881 0.037 Uiso 1 1 calc R U
C10 C 0.5756(16) 0.9066(18) 0.6988(8) 0.026(3) Uani 1 1 d . U
H10A H 0.5487 0.9958 0.7170 0.038 Uiso 1 1 calc R U
H10B H 0.6031 0.9228 0.6543 0.038 Uiso 1 1 calc R U
H10C H 0.6546 0.8624 0.7187 0.038 Uiso 1 1 calc R U
C11 C 0.5950(17) 0.3853(18) 0.6109(7) 0.0234(18) Uani 1 1 d . U
H11 H 0.5506 0.4742 0.5945 0.028 Uiso 1 1 calc R U
C12 C 0.6505(17) 0.3133(19) 0.5568(7) 0.026(2) Uani 1 1 d . U
H12A H 0.7008 0.2266 0.5705 0.031 Uiso 1 1 calc R U
H12B H 0.7203 0.3725 0.5323 0.031 Uiso 1 1 calc R U
C13 C 0.5419(17) 0.2748(19) 0.5141(7) 0.029(2) Uani 1 1 d . U
H13A H 0.5873 0.2168 0.4810 0.035 Uiso 1 1 calc R U
H13B H 0.5002 0.3603 0.4945 0.035 Uiso 1 1 calc R U
C14 C 0.4259(18) 0.1924(19) 0.5543(7) 0.029(2) Uani 1 1 d . U
H14A H 0.3507 0.1726 0.5285 0.035 Uiso 1 1 calc R U
H14B H 0.4665 0.1022 0.5699 0.035 Uiso 1 1 calc R U
C15 C 0.3657(18) 0.2735(19) 0.6072(7) 0.028(2) Uani 1 1 d . U
H15A H 0.2926 0.2191 0.6321 0.034 Uiso 1 1 calc R U
H15B H 0.3204 0.3610 0.5912 0.034 Uiso 1 1 calc R U
C16 C 0.4761(17) 0.3089(18) 0.6486(7) 0.025(2) Uani 1 1 d . U
H16A H 0.4325 0.3682 0.6815 0.030 Uiso 1 1 calc R U
H16B H 0.5141 0.2221 0.6686 0.030 Uiso 1 1 calc R U
C17 C 0.8582(16) 0.5247(18) 0.6075(7) 0.0220(18) Uani 1 1 d . U
H17 H 0.8908 0.4573 0.5753 0.026 Uiso 1 1 calc R U
C18 C 0.9868(16) 0.5607(18) 0.6398(7) 0.023(2) Uani 1 1 d . U
H18A H 0.9567 0.6240 0.6732 0.028 Uiso 1 1 calc R U
H18B H 1.0285 0.4744 0.6587 0.028 Uiso 1 1 calc R U
C19 C 1.0967(17) 0.6301(17) 0.5938(7) 0.024(2) Uani 1 1 d . U
H19A H 1.1774 0.6526 0.6158 0.028 Uiso 1 1 calc R U
H19B H 1.1310 0.5641 0.5619 0.028 Uiso 1 1 calc R U
C20 C 1.0393(17) 0.7622(18) 0.5625(8) 0.027(2) Uani 1 1 d . U
H20A H 1.1123 0.8021 0.5318 0.033 Uiso 1 1 calc R U
H20B H 1.0116 0.8318 0.5937 0.033 Uiso 1 1 calc R U
C21 C 0.9128(17) 0.7281(18) 0.5304(7) 0.025(2) Uani 1 1 d . U
H21A H 0.8726 0.8151 0.5116 0.030 Uiso 1 1 calc R U
H21B H 0.9437 0.6656 0.4967 0.030 Uiso 1 1 calc R U
C22 C 0.7999(17) 0.6586(18) 0.5742(7) 0.025(2) Uani 1 1 d . U
H22A H 0.7225 0.6344 0.5506 0.030 Uiso 1 1 calc R U
H22B H 0.7614 0.7246 0.6054 0.030 Uiso 1 1 calc R U
C23 C 0.8119(17) 0.2692(17) 0.6809(7) 0.0211(18) Uani 1 1 d . U
C24 C 0.9328(16) 0.2121(17) 0.6446(7) 0.021(2) Uani 1 1 d . U
H24 H 0.9686 0.2592 0.6071 0.026 Uiso 1 1 calc R U
C25 C 0.9960(17) 0.0891(17) 0.6647(7) 0.023(2) Uani 1 1 d . U
H25 H 1.0762 0.0515 0.6410 0.028 Uiso 1 1 calc R U
C26 C 0.9449(17) 0.0208(18) 0.7181(7) 0.024(2) Uani 1 1 d . U
H26 H 0.9919 -0.0629 0.7315 0.029 Uiso 1 1 calc R U
C27 C 0.8265(17) 0.0690(18) 0.7538(8) 0.024(2) Uani 1 1 d . U
H27 H 0.7897 0.0193 0.7905 0.029 Uiso 1 1 calc R U
C28 C 0.7660(17) 0.1909(18) 0.7335(7) 0.023(2) Uani 1 1 d . U
C29 C 0.6586(16) 0.3262(17) 0.8656(7) 0.0193(17) Uani 1 1 d . U
C30 C 0.6167(16) 0.2252(17) 0.8304(7) 0.0197(19) Uani 1 1 d . U
C31 C 0.5379(16) 0.1157(17) 0.8559(7) 0.020(2) Uani 1 1 d . U
H31 H 0.5115 0.0459 0.8309 0.023 Uiso 1 1 calc R U
C32 C 0.5001(16) 0.1105(17) 0.9162(7) 0.020(2) Uani 1 1 d . U
H32 H 0.4428 0.0370 0.9334 0.024 Uiso 1 1 calc R U
C33 C 0.5381(16) 0.2031(17) 0.9546(7) 0.021(2) Uani 1 1 d . U
H33 H 0.5118 0.1932 0.9979 0.026 Uiso 1 1 calc R U
C34 C 0.6168(16) 0.3133(17) 0.9290(7) 0.020(2) Uani 1 1 d . U
H34 H 0.6427 0.3814 0.9551 0.024 Uiso 1 1 calc R U
C35 C 0.7646(17) 0.5939(17) 0.8889(7) 0.0210(18) Uani 1 1 d . U
H35 H 0.6667 0.6031 0.9095 0.025 Uiso 1 1 calc R U
C36 C 0.8011(17) 0.7423(17) 0.8635(7) 0.022(2) Uani 1 1 d . U
H36A H 0.9003 0.7425 0.8456 0.026 Uiso 1 1 calc R U
H36B H 0.7416 0.7721 0.8302 0.026 Uiso 1 1 calc R U
C37 C 0.7775(17) 0.8458(18) 0.9156(7) 0.024(2) Uani 1 1 d . U
H37A H 0.8083 0.9386 0.8989 0.029 Uiso 1 1 calc R U
H37B H 0.6759 0.8546 0.9292 0.029 Uiso 1 1 calc R U
C38 C 0.8558(17) 0.8021(18) 0.9717(7) 0.024(2) Uani 1 1 d . U
H38A H 0.9579 0.8101 0.9604 0.029 Uiso 1 1 calc R U
H38B H 0.8265 0.8649 1.0054 0.029 Uiso 1 1 calc R U
C39 C 0.8249(17) 0.6534(17) 0.9937(7) 0.023(2) Uani 1 1 d . U
H39A H 0.7248 0.6486 1.0098 0.027 Uiso 1 1 calc R U
H39B H 0.8818 0.6247 1.0281 0.027 Uiso 1 1 calc R U
C40 C 0.8571(17) 0.5517(18) 0.9420(7) 0.023(2) Uani 1 1 d . U
H40A H 0.8373 0.4556 0.9585 0.027 Uiso 1 1 calc R U
H40B H 0.9575 0.5542 0.9261 0.027 Uiso 1 1 calc R U
C41 C 0.9374(16) 0.4009(17) 0.8084(7) 0.0211(18) Uani 1 1 d . U
H41 H 0.9372 0.3572 0.7679 0.025 Uiso 1 1 calc R U
C42 C 0.9866(16) 0.2840(18) 0.8540(7) 0.023(2) Uani 1 1 d . U
H42A H 0.9175 0.2098 0.8593 0.028 Uiso 1 1 calc R U
H42B H 0.9920 0.3222 0.8949 0.028 Uiso 1 1 calc R U
C43 C 1.1317(16) 0.2214(18) 0.8299(8) 0.025(2) Uani 1 1 d . U
H43A H 1.1649 0.1533 0.8617 0.029 Uiso 1 1 calc R U
H43B H 1.1228 0.1709 0.7923 0.029 Uiso 1 1 calc R U
C44 C 1.2379(17) 0.3314(18) 0.8150(8) 0.026(2) Uani 1 1 d . U
H44A H 1.2592 0.3700 0.8539 0.031 Uiso 1 1 calc R U
H44B H 1.3257 0.2880 0.7954 0.031 Uiso 1 1 calc R U
C45 C 1.1894(17) 0.4473(18) 0.7728(7) 0.025(2) Uani 1 1 d . U
H45A H 1.1814 0.4110 0.7318 0.030 Uiso 1 1 calc R U
H45B H 1.2608 0.5193 0.7673 0.030 Uiso 1 1 calc R U
C46 C 1.0457(16) 0.5160(17) 0.7971(7) 0.023(2) Uani 1 1 d . U
H46A H 1.0543 0.5611 0.8362 0.027 Uiso 1 1 calc R U
H46B H 1.0153 0.5880 0.7663 0.027 Uiso 1 1 calc R U

loop_
_atom_site_aniso_label
_atom_site_aniso_U_11
_atom_site_aniso_U_22
_atom_site_aniso_U_33
_atom_site_aniso_U_23
_atom_site_aniso_U_13
_atom_site_aniso_U_12
Pd1 0.0053(5) 0.0163(6) 0.0319(6) 0.0013(4) -0.0046(4) 0.0035(4)
P1 0.0199(10) 0.0204(10) 0.0215(10) -0.0009(5) -0.0026(5) -0.0005(5)
P2 0.0187(10) 0.0193(10) 0.0203(10) -0.0007(5) -0.0024(5) -0.0003(5)
O1 0.016(3) 0.021(3) 0.028(3) 0.000(3) -0.003(3) 0.003(3)
C1 0.017(4) 0.018(4) 0.025(4) 0.003(3) -0.002(3) 0.002(3)
C2 0.017(3) 0.019(3) 0.027(3) -0.001(3) -0.007(3) 0.003(3)
C3 0.018(3) 0.020(3) 0.029(3) -0.002(3) -0.005(3) 0.004(3)
C4 0.017(4) 0.020(4) 0.026(3) -0.002(3) -0.005(3) 0.003(3)
C5 0.018(4) 0.020(4) 0.026(3) -0.002(3) -0.005(3) -0.001(3)
C6 0.019(4) 0.023(4) 0.027(4) -0.001(3) -0.005(3) -0.001(3)
C7 0.018(4) 0.025(4) 0.029(4) -0.001(3) -0.006(3) 0.002(3)
C8 0.017(4) 0.022(4) 0.030(4) 0.000(3) -0.006(3) 0.005(3)
C9 0.018(6) 0.020(6) 0.036(6) -0.001(6) -0.011(5) 0.004(5)
C10 0.016(5) 0.020(6) 0.041(7) -0.002(6) -0.003(5) 0.002(5)
C11 0.021(3) 0.023(3) 0.027(3) 0.001(3) -0.005(3) 0.001(3)
C12 0.025(4) 0.025(4) 0.028(4) -0.002(3) -0.005(3) 0.000(3)
C13 0.028(4) 0.028(4) 0.031(4) -0.002(3) -0.008(3) 0.001(4)
C14 0.027(4) 0.028(4) 0.033(4) -0.002(3) -0.009(3) -0.001(3)
C15 0.025(4) 0.027(4) 0.034(4) 0.001(3) -0.006(3) -0.003(3)
C16 0.022(4) 0.024(4) 0.031(4) 0.000(3) -0.006(3) -0.001(3)
C17 0.019(3) 0.021(3) 0.026(3) -0.001(3) -0.003(3) 0.001(3)
C18 0.020(3) 0.023(4) 0.028(4) -0.003(3) -0.004(3) -0.001(3)
C19 0.020(4) 0.023(4) 0.028(4) -0.003(3) -0.004(3) -0.003(3)
C20 0.024(4) 0.026(4) 0.031(4) -0.002(3) 0.001(3) 0.001(3)
C21 0.021(4) 0.023(4) 0.029(4) 0.002(3) 0.000(3) 0.004(3)
C22 0.021(4) 0.023(4) 0.029(4) 0.002(3) -0.002(3) 0.003(3)
C23 0.018(3) 0.020(3) 0.026(3) -0.001(3) -0.005(3) 0.001(3)
C24 0.017(4) 0.020(4) 0.028(4) -0.001(3) -0.005(3) 0.000(3)
C25 0.018(4) 0.022(4) 0.030(4) -0.002(3) -0.005(3) 0.003(3)
C26 0.020(4) 0.021(4) 0.031(4) -0.001(3) -0.005(3) 0.002(3)
C27 0.020(4) 0.021(4) 0.031(4) 0.002(3) -0.004(3) 0.002(3)
C28 0.018(3) 0.021(3) 0.029(3) 0.001(3) -0.004(3) 0.003(3)
C29 0.014(3) 0.017(3) 0.026(3) 0.001(2) -0.004(3) 0.005(3)
C30 0.014(3) 0.018(3) 0.027(3) 0.001(3) -0.005(3) 0.005(3)
C31 0.014(4) 0.018(4) 0.027(3) -0.001(3) -0.005(3) 0.004(3)
C32 0.014(4) 0.018(4) 0.027(4) 0.002(3) -0.004(3) 0.006(3)
C33 0.016(4) 0.021(4) 0.027(4) 0.001(3) -0.002(3) 0.005(3)
C34 0.014(4) 0.019(4) 0.025(3) 0.002(3) -0.004(3) 0.005(3)
C35 0.017(3) 0.021(3) 0.025(3) 0.000(3) -0.003(3) 0.001(3)
C36 0.017(4) 0.022(3) 0.028(4) 0.001(3) -0.004(3) -0.001(3)
C37 0.019(4) 0.023(4) 0.030(4) 0.000(3) -0.002(3) 0.001(4)
C38 0.021(4) 0.024(4) 0.028(4) -0.002(3) -0.002(3) 0.002(4)
C39 0.018(4) 0.024(4) 0.026(4) 0.000(3) -0.005(3) 0.002(4)
C40 0.018(4) 0.023(4) 0.027(3) 0.000(3) -0.004(3) 0.001(3)
C41 0.016(3) 0.022(3) 0.026(3) -0.001(3) -0.005(3) 0.002(2)
C42 0.018(3) 0.023(4) 0.029(4) -0.001(3) -0.004(3) 0.002(3)
C43 0.019(4) 0.024(4) 0.031(4) 0.000(3) -0.005(3) 0.003(3)
C44 0.018(4) 0.027(4) 0.032(4) 0.001(3) -0.005(3) 0.002(3)
C45 0.018(3) 0.025(4) 0.031(4) -0.001(3) -0.006(3) 0.000(3)
C46 0.017(3) 0.023(4) 0.029(4) -0.002(3) -0.006(3) 0.001(3)

loop_
_atom_type_symbol
_atom_type_description
_atom_type_scat_dispersion_real
_atom_type_scat_dispersion_imag
_atom_type_scat_source
C C 0.0033 0.0016 'International Tables Vol C Tables 4.2.6.8 and 6.1.1.4'
H H 0.0000 0.0000 'International Tables Vol C Tables 4.2.6.8 and 6.1.1.4'
O O 0.0106 0.0060 'International Tables Vol C Tables 4.2.6.8 and 6.1.1.4'
P P 0.1023 0.0942 'International Tables Vol C Tables 4.2.6.8 and 6.1.1.4'
Pd Pd -0.9988 1.0072 'International Tables Vol C Tables 4.2.6.8 and 6.1.1.4'

loop_
_geom_angle_atom_site_label_1
_geom_angle_atom_site_label_2
_geom_angle_atom_site_label_3
_geom_angle
C4 Pd1 C1 77.9(6)
C4 Pd1 P1 161.9(4)
C1 Pd1 P1 88.0(5)
C4 Pd1 P2 93.4(4)
C1 Pd1 P2 170.4(5)
P1 Pd1 P2 101.33(16)
C17 P1 C23 102.2(8)
C17 P1 C11 102.8(7)
C23 P1 C11 100.0(8)
C17 P1 Pd1 118.6(6)
C23 P1 Pd1 117.5(5)
C11 P1 Pd1 113.1(6)
C35 P2 C29 104.0(7)
C35 P2 C41 106.3(7)
C29 P2 C41 103.1(7)
C35 P2 Pd1 115.4(6)
C29 P2 Pd1 105.9(5)
C41 P2 Pd1 120.3(5)
C30 O1 C28 121.1(12)
C2 C1 Pd1 106.4(10)
C3 C2 C1 107.0(14)
C3 C2 C9 113.5(14)
C1 C2 C9 110.4(13)
C3 C2 C10 109.4(12)
C1 C2 C10 109.6(14)
C9 C2 C10 106.9(13)
C4 C3 C8 117.9(15)
C4 C3 C2 118.7(15)
C8 C3 C2 123.1(15)
C5 C4 C3 118.7(16)
C5 C4 Pd1 130.1(13)
C3 C4 Pd1 110.8(11)
C4 C5 C6 124.7(17)
C5 C6 C7 117.5(16)
C8 C7 C6 120.9(17)
C7 C8 C3 120.1(16)
C12 C11 C16 112.5(14)
C12 C11 P1 117.0(12)
C16 C11 P1 110.6(10)
C11 C12 C13 115.7(14)
C12 C13 C14 107.9(13)
C15 C14 C13 110.5(14)
C14 C15 C16 112.4(15)
C11 C16 C15 110.5(13)
C18 C17 C22 109.1(13)
C18 C17 P1 111.4(11)
C22 C17 P1 112.6(11)
C19 C18 C17 111.0(13)
C20 C19 C18 112.2(14)
C19 C20 C21 109.0(14)
C22 C21 C20 112.7(13)
C21 C22 C17 111.5(14)
C28 C23 C24 115.7(15)
C28 C23 P1 120.2(13)
C24 C23 P1 124.1(12)
C25 C24 C23 119.6(15)
C26 C25 C24 120.5(16)
C25 C26 C27 122.2(17)
C28 C27 C26 116.4(16)
C27 C28 C23 125.5(16)
C27 C28 O1 119.1(14)
C23 C28 O1 115.2(14)
C30 C29 C34 116.6(14)
C30 C29 P2 119.4(12)
C34 C29 P2 123.8(12)
C29 C30 O1 118.9(14)
C29 C30 C31 122.1(15)
O1 C30 C31 118.5(14)
C32 C31 C30 118.3(16)
C31 C32 C33 123.8(16)
C32 C33 C34 117.9(15)
C33 C34 C29 121.2(15)
C36 C35 C40 108.3(12)
C36 C35 P2 111.8(10)
C40 C35 P2 119.9(12)
C37 C36 C35 110.5(13)
C38 C37 C36 113.4(14)
C39 C38 C37 110.3(13)
C38 C39 C40 112.3(13)
C39 C40 C35 109.2(14)
C46 C41 C42 110.8(13)
C46 C41 P2 111.4(11)
C42 C41 P2 116.3(11)
C41 C42 C43 110.8(13)
C44 C43 C42 111.9(14)
C45 C44 C43 112.9(13)
C44 C45 C46 113.2(14)
C41 C46 C45 108.2(14)

loop_
_geom_bond_atom_site_label_1
_geom_bond_atom_site_label_2
_geom_bond_distance
Pd1 C4 2.087(17)
Pd1 C1 2.143(15)
Pd1 P1 2.342(5)
Pd1 P2 2.388(4)
P1 C17 1.842(16)
P1 C23 1.850(17)
P1 C11 1.875(15)
P2 C35 1.822(16)
P2 C29 1.864(16)
P2 C41 1.878(16)
O1 C30 1.384(18)
O1 C28 1.431(19)
C1 C2 1.48(2)
C2 C3 1.46(2)
C2 C9 1.55(2)
C2 C10 1.59(2)
C3 C4 1.41(2)
C3 C8 1.44(2)
C4 C5 1.35(2)
C5 C6 1.36(2)
C6 C7 1.40(2)
C7 C8 1.36(2)
C11 C12 1.44(2)
C11 C16 1.52(2)
C12 C13 1.54(2)
C13 C14 1.56(2)
C14 C15 1.48(2)
C15 C16 1.52(2)
C17 C18 1.54(2)
C17 C22 1.55(2)
C18 C19 1.52(2)
C19 C20 1.51(2)
C20 C21 1.52(2)
C21 C22 1.52(2)
C23 C28 1.38(2)
C23 C24 1.44(2)
C24 C25 1.37(2)
C25 C26 1.36(2)
C26 C27 1.39(2)
C27 C28 1.35(2)
C29 C30 1.37(2)
C29 C34 1.40(2)
C30 C31 1.38(2)
C31 C32 1.32(2)
C32 C33 1.35(2)
C33 C34 1.39(2)
C35 C36 1.54(2)
C35 C40 1.55(2)
C36 C37 1.55(2)
C37 C38 1.53(2)
C38 C39 1.51(2)
C39 C40 1.53(2)
C41 C46 1.55(2)
C41 C42 1.54(2)
C42 C43 1.54(2)
C43 C44 1.50(2)
C44 C45 1.49(2)
C45 C46 1.56(2)

loop_
_geom_torsion_atom_site_label_1
_geom_torsion_atom_site_label_2
_geom_torsion_atom_site_label_3
_geom_torsion_atom_site_label_4
_geom_torsion
Pd1 C1 C2 C3 -44.8(14)
Pd1 C1 C2 C9 -168.8(10)
Pd1 C1 C2 C10 73.7(13)
C1 C2 C3 C4 28.9(19)
C9 C2 C3 C4 151.0(15)
C10 C2 C3 C4 -89.7(18)
C1 C2 C3 C8 -145.0(15)
C9 C2 C3 C8 -23(2)
C10 C2 C3 C8 96.4(18)
C8 C3 C4 C5 3(2)
C2 C3 C4 C5 -171.3(14)
C8 C3 C4 Pd1 177.1(11)
C2 C3 C4 Pd1 2.8(18)
C3 C4 C5 C6 -1(2)
Pd1 C4 C5 C6 -173.4(12)
C4 C5 C6 C7 -4(2)
C5 C6 C7 C8 5(2)
C6 C7 C8 C3 -3(2)
C4 C3 C8 C7 -1(2)
C2 C3 C8 C7 172.8(15)
C17 P1 C11 C12 48.2(15)
C23 P1 C11 C12 -57.0(14)
Pd1 P1 C11 C12 177.3(11)
C17 P1 C11 C16 178.7(13)
C23 P1 C11 C16 73.5(14)
Pd1 P1 C11 C16 -52.2(14)
C16 C11 C12 C13 53(2)
P1 C11 C12 C13 -177.8(12)
C11 C12 C13 C14 -53(2)
C12 C13 C14 C15 54.8(19)
C13 C14 C15 C16 -58.7(19)
C12 C11 C16 C15 -51(2)
P1 C11 C16 C15 176.0(12)
C14 C15 C16 C11 55(2)
C23 P1 C17 C18 -68.9(13)
C11 P1 C17 C18 -172.3(12)
Pd1 P1 C17 C18 62.1(13)
C23 P1 C17 C22 168.1(11)
C11 P1 C17 C22 64.7(13)
Pd1 P1 C17 C22 -60.9(12)
C22 C17 C18 C19 -55.2(19)
P1 C17 C18 C19 179.8(12)
C17 C18 C19 C20 58.4(19)
C18 C19 C20 C21 -57.2(18)
C19 C20 C21 C22 56.2(19)
C20 C21 C22 C17 -56(2)
C18 C17 C22 C21 54.3(18)
P1 C17 C22 C21 178.5(11)
C17 P1 C23 C28 160.6(13)
C11 P1 C23 C28 -93.8(13)
Pd1 P1 C23 C28 28.9(14)
C17 P1 C23 C24 -16.3(15)
C11 P1 C23 C24 89.3(14)
Pd1 P1 C23 C24 -148.0(11)
C28 C23 C24 C25 -2(2)
P1 C23 C24 C25 175.2(12)
C23 C24 C25 C26 0(2)
C24 C25 C26 C27 2(2)
C25 C26 C27 C28 -2(2)
C26 C27 C28 C23 0(2)
C26 C27 C28 O1 176.8(13)
C24 C23 C28 C27 2(2)
P1 C23 C28 C27 -175.6(13)
C24 C23 C28 O1 -175.1(13)
P1 C23 C28 O1 7.7(19)
C30 O1 C28 C27 36(2)
C30 O1 C28 C23 -147.1(14)
C35 P2 C29 C30 171.7(13)
C41 P2 C29 C30 -77.5(14)
Pd1 P2 C29 C30 49.7(14)
C35 P2 C29 C34 -3.7(16)
C41 P2 C29 C34 107.1(14)
Pd1 P2 C29 C34 -125.8(13)
C34 C29 C30 O1 171.6(13)
P2 C29 C30 O1 -4(2)
C34 C29 C30 C31 0(2)
P2 C29 C30 C31 -176.1(12)
C28 O1 C30 C29 90.4(18)
C28 O1 C30 C31 -97.5(17)
C29 C30 C31 C32 1(2)
O1 C30 C31 C32 -170.7(14)
C30 C31 C32 C33 -2(3)
C31 C32 C33 C34 3(3)
C32 C33 C34 C29 -2(2)
C30 C29 C34 C33 1(2)
P2 C29 C34 C33 176.1(12)
C29 P2 C35 C36 -163.2(11)
C41 P2 C35 C36 88.4(12)
Pd1 P2 C35 C36 -47.7(13)
C29 P2 C35 C40 68.5(14)
C41 P2 C35 C40 -39.9(14)
Pd1 P2 C35 C40 -176.0(10)
C40 C35 C36 C37 -57.9(17)
P2 C35 C36 C37 167.9(11)
C35 C36 C37 C38 54.5(18)
C36 C37 C38 C39 -51.6(18)
C37 C38 C39 C40 54.8(18)
C38 C39 C40 C35 -60.5(17)
C36 C35 C40 C39 60.9(17)
P2 C35 C40 C39 -169.2(11)
C35 P2 C41 C46 -51.1(12)
C29 P2 C41 C46 -160.1(11)
Pd1 P2 C41 C46 82.4(11)
C35 P2 C41 C42 77.2(13)
C29 P2 C41 C42 -31.9(14)
Pd1 P2 C41 C42 -149.3(10)
C46 C41 C42 C43 -57.1(18)
P2 C41 C42 C43 174.4(11)
C41 C42 C43 C44 53.5(18)
C42 C43 C44 C45 -52.3(19)
C43 C44 C45 C46 54.5(19)
C42 C41 C46 C45 57.0(17)
P2 C41 C46 C45 -171.8(10)
C44 C45 C46 C41 -56.1(17)
